data_4338376
loop_
_publ_author_name
'Fedushkin, Igor L.'
'Skatova, Alexandra A.'
'Dodonov, Vladimir A.'
'Chudakova, Valentina A.'
'Bazyakina, Natalia L.'
'Piskunov, Alexander V.'
'Demeshko, Serhiy V.'
'Fukin, Georgy K.'

_publ_section_title
;
 Digallane with redox-active diimine ligand: dualism of electron-transfer
 reactions.
;
_journal_issue 10
_journal_name_full 'Inorganic chemistry'
_journal_page_first 5159
_journal_page_last 5170
_journal_paper_doi 10.1021/ic500259k
_journal_volume 53
_journal_year 2014
_chemical_formula_sum 'C57 H68 Ga N2 O2'
_chemical_formula_weight 882.85
_chemical_name_systematic
; 
 ? 
;
_space_group_IT_number 15
_symmetry_cell_setting monoclinic
_symmetry_space_group_name_Hall '-C 2yc'
_symmetry_space_group_name_H-M 'C 1 2/c 1'
_atom_sites_solution_hydrogens geom
_atom_sites_solution_primary direct
_atom_sites_solution_secondary difmap
_audit_creation_method SHELXL-97
_cell_angle_alpha 90.00
_cell_angle_beta 124.4690(10)
_cell_angle_gamma 90.00
_cell_formula_units_Z 8
_cell_length_a 26.9451(8)
_cell_length_b 20.7134(6)
_cell_length_c 21.8637(6)
_cell_measurement_reflns_used 900
_cell_measurement_temperature 100(2)
_cell_measurement_theta_max 30
_cell_measurement_theta_min 2
_cell_volume 10060.3(5)
_computing_cell_refinement 'Bruker SMART'
_computing_data_collection 'Bruker SMART'
_computing_data_reduction 'Bruker SHELXTL'
_computing_molecular_graphics 'Bruker SHELXTL'
_computing_publication_material 'Bruker SHELXTL'
_computing_structure_refinement 'SHELXL-97 (Sheldrick, 2008)'
_computing_structure_solution 'SHELXS-97 (Sheldrick, 2008)'
_diffrn_ambient_temperature 100(2)
_diffrn_measured_fraction_theta_full 0.988
_diffrn_measured_fraction_theta_max 0.988
_diffrn_measurement_device_type 'CCD area detector'
_diffrn_measurement_method 'phi and omega scans'
_diffrn_radiation_monochromator graphite
_diffrn_radiation_source 'fine-focus sealed tube'
_diffrn_radiation_type MoK\a
_diffrn_radiation_wavelength 0.71073
_diffrn_reflns_av_R_equivalents 0.0328
_diffrn_reflns_av_sigmaI/netI 0.0348
_diffrn_reflns_limit_h_max 23
_diffrn_reflns_limit_h_min -32
_diffrn_reflns_limit_k_max 24
_diffrn_reflns_limit_k_min -22
_diffrn_reflns_limit_l_max 26
_diffrn_reflns_limit_l_min -23
_diffrn_reflns_number 27495
_diffrn_reflns_theta_full 25.00
_diffrn_reflns_theta_max 25.00
_diffrn_reflns_theta_min 2.27
_exptl_absorpt_coefficient_mu 0.589
_exptl_absorpt_correction_T_max 0.9117
_exptl_absorpt_correction_T_min 0.8716
_exptl_absorpt_correction_type multi-scan
_exptl_absorpt_process_details 'SADABS (Sheldrick, 2008a)'
_exptl_crystal_colour black
_exptl_crystal_density_diffrn 1.166
_exptl_crystal_density_method 'not measured'
_exptl_crystal_description prism
_exptl_crystal_F_000 3768
_exptl_crystal_size_max 0.24
_exptl_crystal_size_mid 0.18
_exptl_crystal_size_min 0.16
_refine_diff_density_max 1.231
_refine_diff_density_min -0.361
_refine_diff_density_rms 0.079
_refine_ls_extinction_method none
_refine_ls_goodness_of_fit_ref 1.051
_refine_ls_hydrogen_treatment constr
_refine_ls_matrix_type full
_refine_ls_number_parameters 574
_refine_ls_number_reflns 8760
_refine_ls_number_restraints 0
_refine_ls_restrained_S_all 1.051
_refine_ls_R_factor_all 0.0654
_refine_ls_R_factor_gt 0.0487
_refine_ls_shift/su_max 0.001
_refine_ls_shift/su_mean 0.000
_refine_ls_structure_factor_coef Fsqd
_refine_ls_weighting_details 'calc w=1/[\s^2^(Fo^2^)+(0.0932P)^2^+3.9118P] where P=(Fo^2^+2Fc^2^)/3'
_refine_ls_weighting_scheme calc
_refine_ls_wR_factor_gt 0.1299
_refine_ls_wR_factor_ref 0.1400
_reflns_number_gt 6946
_reflns_number_total 8760
_reflns_threshold_expression >2sigma(I)
_cod_data_source_file ic500259k_si_003.cif
_cod_data_source_block gabian36qm
_cod_depositor_comments
;
The following automatic conversions were performed:

'_symmetry_cell_setting' value 'Monoclinic' changed to 'monoclinic'
according to
/usr/data/users/saulius/crontab/automatic-downloads/rss-feeds/ACS/lib/dictionaries/cif_core.dic
dictionary named 'cif_core.dic' version 2.4.2 from 2011-04-26.

Automatic conversion script
Id: cif_fix_values 2281 2013-09-26 08:29:07Z andrius 

 Adding full bibliography for 4338371--4338377.cif.
;
_cod_original_sg_symbol_H-M C2/c
_cod_database_code 4338376

loop_
_symmetry_equiv_pos_as_xyz
'x, y, z'
'-x, y, -z+1/2'
'x+1/2, y+1/2, z'
'-x+1/2, y+1/2, -z+1/2'
'-x, -y, -z'
'x, -y, z-1/2'
'-x+1/2, -y+1/2, -z'
'x+1/2, -y+1/2, z-1/2'

loop_
_atom_site_label
_atom_site_type_symbol
_atom_site_fract_x
_atom_site_fract_y
_atom_site_fract_z
_atom_site_U_iso_or_equiv
_atom_site_adp_type
_atom_site_occupancy
_atom_site_symmetry_multiplicity
_atom_site_calc_flag
_atom_site_refinement_flags
Ga1 Ga 0.340693(8) 0.372274(9) 0.334408(10) 0.01684(5) Uani 1 1 d .
O1 O 0.40305(5) 0.32948(6) 0.34166(6) 0.0196(3) Uani 1 1 d .
O2 O 0.35392(5) 0.33221(6) 0.41685(6) 0.0196(3) Uani 1 1 d .
N1 N 0.26186(6) 0.36770(7) 0.24114(8) 0.0180(4) Uani 1 1 d .
N2 N 0.33179(6) 0.46513(7) 0.32835(7) 0.0170(4) Uani 1 1 d .
C1 C 0.23938(7) 0.42747(9) 0.22283(9) 0.0177(4) Uani 1 1 d .
C2 C 0.27653(7) 0.47964(9) 0.26909(9) 0.0181(4) Uani 1 1 d .
C3 C 0.24364(7) 0.53974(9) 0.23810(9) 0.0195(4) Uani 1 1 d .
C4 C 0.18776(7) 0.52196(9) 0.17292(10) 0.0200(4) Uani 1 1 d .
C5 C 0.18278(7) 0.45452(9) 0.16003(10) 0.0203(4) Uani 1 1 d .
C6 C 0.13169(8) 0.43031(10) 0.09660(10) 0.0255(5) Uani 1 1 d .
H6A H 0.1274 0.3854 0.0861 0.031 Uiso 1 1 calc R
C7 C 0.08585(8) 0.47452(10) 0.04761(11) 0.0295(5) Uani 1 1 d .
H7A H 0.0506 0.4583 0.0038 0.035 Uiso 1 1 calc R
C8 C 0.09042(8) 0.54012(10) 0.06112(11) 0.0280(5) Uani 1 1 d .
H8A H 0.0584 0.5680 0.0271 0.034 Uiso 1 1 calc R
C9 C 0.14263(8) 0.56607(10) 0.12545(10) 0.0235(5) Uani 1 1 d .
C10 C 0.15431(8) 0.63216(10) 0.14743(11) 0.0257(5) Uani 1 1 d .
H10A H 0.1249 0.6642 0.1182 0.031 Uiso 1 1 calc R
C11 C 0.20855(8) 0.64941(10) 0.21140(11) 0.0273(5) Uani 1 1 d .
H11A H 0.2154 0.6937 0.2251 0.033 Uiso 1 1 calc R
C12 C 0.25457(8) 0.60416(10) 0.25771(10) 0.0238(5) Uani 1 1 d .
H12A H 0.2917 0.6178 0.3008 0.029 Uiso 1 1 calc R
C13 C 0.22648(7) 0.31476(9) 0.19425(9) 0.0187(4) Uani 1 1 d .
C14 C 0.18101(8) 0.28922(9) 0.19944(10) 0.0218(5) Uani 1 1 d .
C15 C 0.14326(9) 0.24198(10) 0.14797(11) 0.0274(5) Uani 1 1 d .
H15A H 0.1114 0.2246 0.1496 0.033 Uiso 1 1 calc R
C16 C 0.15197(9) 0.22063(10) 0.09516(11) 0.0301(6) Uani 1 1 d .
H16A H 0.1253 0.1896 0.0596 0.036 Uiso 1 1 calc R
C17 C 0.19920(9) 0.24394(11) 0.09343(11) 0.0312(6) Uani 1 1 d .
H17A H 0.2056 0.2271 0.0580 0.037 Uiso 1 1 calc R
C18 C 0.23757(8) 0.29148(10) 0.14228(10) 0.0241(5) Uani 1 1 d .
C19 C 0.28879(9) 0.31798(12) 0.13934(11) 0.0340(6) Uani 1 1 d .
H19A H 0.3213 0.3323 0.1906 0.041 Uiso 1 1 calc R
C20 C 0.31601(10) 0.26715(15) 0.11562(12) 0.0483(7) Uani 1 1 d .
H20A H 0.3277 0.2291 0.1476 0.072 Uiso 1 1 calc R
H20B H 0.3516 0.2851 0.1201 0.072 Uiso 1 1 calc R
H20C H 0.2862 0.2547 0.0640 0.072 Uiso 1 1 calc R
C21 C 0.26809(11) 0.37721(14) 0.08888(14) 0.0510(7) Uani 1 1 d .
H21A H 0.2529 0.4100 0.1067 0.077 Uiso 1 1 calc R
H21B H 0.2360 0.3647 0.0381 0.077 Uiso 1 1 calc R
H21C H 0.3021 0.3949 0.0895 0.077 Uiso 1 1 calc R
C22 C 0.17231(8) 0.30962(11) 0.25975(11) 0.0303(5) Uani 1 1 d .
H22A H 0.2038 0.3425 0.2918 0.036 Uiso 1 1 calc R
C23 C 0.11056(10) 0.34001(14) 0.22799(13) 0.0488(7) Uani 1 1 d .
H23A H 0.1044 0.3758 0.1950 0.073 Uiso 1 1 calc R
H23B H 0.1086 0.3563 0.2686 0.073 Uiso 1 1 calc R
H23C H 0.0791 0.3074 0.2000 0.073 Uiso 1 1 calc R
C24 C 0.18109(10) 0.25179(13) 0.30811(12) 0.0431(7) Uani 1 1 d .
H24A H 0.2196 0.2309 0.3257 0.065 Uiso 1 1 calc R
H24B H 0.1482 0.2209 0.2790 0.065 Uiso 1 1 calc R
H24C H 0.1811 0.2664 0.3507 0.065 Uiso 1 1 calc R
C25 C 0.37722(7) 0.51419(9) 0.36435(9) 0.0175(4) Uani 1 1 d .
C26 C 0.40006(7) 0.54025(9) 0.32565(10) 0.0224(5) Uani 1 1 d .
C27 C 0.44418(8) 0.58806(10) 0.36113(11) 0.0281(5) Uani 1 1 d .
H27A H 0.4594 0.6076 0.3357 0.034 Uiso 1 1 calc R
C28 C 0.46597(8) 0.60734(11) 0.43262(12) 0.0314(5) Uani 1 1 d .
H28A H 0.4963 0.6396 0.4560 0.038 Uiso 1 1 calc R
C29 C 0.44382(8) 0.57998(10) 0.47024(11) 0.0276(5) Uani 1 1 d .
H29A H 0.4599 0.5930 0.5198 0.033 Uiso 1 1 calc R
C30 C 0.39839(8) 0.53369(9) 0.43710(10) 0.0209(4) Uani 1 1 d .
C31 C 0.37009(8) 0.50825(11) 0.47539(10) 0.0287(5) Uani 1 1 d .
H31A H 0.3522 0.4649 0.4544 0.034 Uiso 1 1 calc R
C32 C 0.31920(10) 0.55482(17) 0.45971(14) 0.0584(8) Uani 1 1 d .
H32A H 0.2936 0.5646 0.4066 0.088 Uiso 1 1 calc R
H32B H 0.3369 0.5949 0.4878 0.088 Uiso 1 1 calc R
H32C H 0.2949 0.5344 0.4749 0.088 Uiso 1 1 calc R
C33 C 0.41429(10) 0.50206(13) 0.55895(11) 0.0407(6) Uani 1 1 d .
H33A H 0.4493 0.4769 0.5701 0.061 Uiso 1 1 calc R
H33B H 0.3947 0.4802 0.5796 0.061 Uiso 1 1 calc R
H33C H 0.4274 0.5451 0.5810 0.061 Uiso 1 1 calc R
C34 C 0.38080(8) 0.51625(10) 0.24951(10) 0.0270(5) Uani 1 1 d .
H34A H 0.3437 0.4897 0.2298 0.032 Uiso 1 1 calc R
C35 C 0.36393(14) 0.57085(13) 0.19404(13) 0.0592(8) Uani 1 1 d .
H35A H 0.3318 0.5969 0.1898 0.089 Uiso 1 1 calc R
H35B H 0.3499 0.5526 0.1455 0.089 Uiso 1 1 calc R
H35C H 0.3993 0.5981 0.2113 0.089 Uiso 1 1 calc R
C36 C 0.42839(10) 0.47151(13) 0.25582(12) 0.0439(7) Uani 1 1 d .
H36A H 0.4346 0.4347 0.2876 0.066 Uiso 1 1 calc R
H36B H 0.4663 0.4952 0.2775 0.066 Uiso 1 1 calc R
H36C H 0.4149 0.4559 0.2064 0.066 Uiso 1 1 calc R
C37 C 0.42759(7) 0.28853(9) 0.40189(9) 0.0172(4) Uani 1 1 d .
C38 C 0.40125(7) 0.29036(9) 0.44236(9) 0.0182(4) Uani 1 1 d .
C39 C 0.42267(8) 0.25163(9) 0.50504(9) 0.0202(4) Uani 1 1 d .
C40 C 0.47154(8) 0.21198(10) 0.52489(10) 0.0231(5) Uani 1 1 d .
H40A H 0.4882 0.1857 0.5678 0.028 Uiso 1 1 calc R
C41 C 0.49667(8) 0.20943(10) 0.48447(10) 0.0222(5) Uani 1 1 d .
H41A H 0.5298 0.1814 0.5006 0.027 Uiso 1 1 calc R
C42 C 0.47511(7) 0.24653(9) 0.42092(9) 0.0188(4) Uani 1 1 d .
C43 C 0.49946(8) 0.23975(10) 0.37259(10) 0.0221(5) Uani 1 1 d .
C44 C 0.52528(8) 0.30377(10) 0.36742(10) 0.0263(5) Uani 1 1 d .
H44A H 0.5594 0.3165 0.4169 0.040 Uiso 1 1 calc R
H44B H 0.4941 0.3372 0.3475 0.040 Uiso 1 1 calc R
H44C H 0.5389 0.2986 0.3345 0.040 Uiso 1 1 calc R
C45 C 0.44681(8) 0.21793(11) 0.29429(10) 0.0299(5) Uani 1 1 d .
H45A H 0.4154 0.2511 0.2724 0.045 Uiso 1 1 calc R
H45B H 0.4301 0.1773 0.2981 0.045 Uiso 1 1 calc R
H45C H 0.4616 0.2116 0.2628 0.045 Uiso 1 1 calc R
C46 C 0.54959(8) 0.18869(11) 0.40313(11) 0.0299(5) Uani 1 1 d .
H46A H 0.5828 0.2006 0.4535 0.045 Uiso 1 1 calc R
H46B H 0.5643 0.1864 0.3712 0.045 Uiso 1 1 calc R
H46C H 0.5336 0.1465 0.4041 0.045 Uiso 1 1 calc R
C47 C 0.39357(8) 0.25235(10) 0.54849(10) 0.0253(5) Uani 1 1 d .
C48 C 0.42353(10) 0.20374(13) 0.61231(12) 0.0445(6) Uani 1 1 d .
H48A H 0.4663 0.2145 0.6466 0.067 Uiso 1 1 calc R
H48B H 0.4196 0.1602 0.5925 0.067 Uiso 1 1 calc R
H48C H 0.4039 0.2054 0.6388 0.067 Uiso 1 1 calc R
C49 C 0.32682(8) 0.23446(11) 0.49689(11) 0.0322(5) Uani 1 1 d .
H49A H 0.3061 0.2663 0.4568 0.048 Uiso 1 1 calc R
H49B H 0.3087 0.2341 0.5251 0.048 Uiso 1 1 calc R
H49C H 0.3230 0.1916 0.4757 0.048 Uiso 1 1 calc R
C50 C 0.39906(9) 0.31985(12) 0.58050(11) 0.0364(6) Uani 1 1 d .
H50A H 0.4416 0.3299 0.6173 0.055 Uiso 1 1 calc R
H50B H 0.3773 0.3211 0.6043 0.055 Uiso 1 1 calc R
H50C H 0.3818 0.3518 0.5404 0.055 Uiso 1 1 calc R
C1S C 0.16404(15) 0.50659(19) 0.37275(19) 0.0779(11) Uani 1 1 d .
C2S C 0.16553(15) 0.50729(19) 0.43636(19) 0.0774(10) Uani 1 1 d .
H2SA H 0.1421 0.5392 0.4402 0.093 Uiso 1 1 calc R
C3S C 0.19808(15) 0.4657(2) 0.4950(2) 0.0804(11) Uani 1 1 d .
H3SA H 0.1973 0.4682 0.5378 0.096 Uiso 1 1 calc R
C4S C 0.23379(15) 0.41767(18) 0.48786(19) 0.0778(11) Uani 1 1 d .
H4SA H 0.2579 0.3879 0.5268 0.093 Uiso 1 1 calc R
C5S C 0.23218(13) 0.41605(16) 0.42503(18) 0.0657(9) Uani 1 1 d .
H5SA H 0.2551 0.3843 0.4200 0.079 Uiso 1 1 calc R
C6S C 0.19731(14) 0.46020(16) 0.36648(19) 0.0691(9) Uani 1 1 d .
H6SA H 0.1969 0.4578 0.3228 0.083 Uiso 1 1 calc R
C7S C 0.1286(2) 0.5549(2) 0.3102(3) 0.1322(17) Uani 1 1 d .
H7SA H 0.1138 0.5895 0.3265 0.198 Uiso 1 1 calc R
H7SB H 0.0944 0.5331 0.2670 0.198 Uiso 1 1 calc R
H7SC H 0.1547 0.5733 0.2968 0.198 Uiso 1 1 calc R

loop_
_atom_site_aniso_label
_atom_site_aniso_U_11
_atom_site_aniso_U_22
_atom_site_aniso_U_33
_atom_site_aniso_U_23
_atom_site_aniso_U_13
_atom_site_aniso_U_12
Ga1 0.01617(8) 0.01696(10) 0.01528(8) 0.00109(7) 0.00763(6) 0.00006(7)
O1 0.0187(5) 0.0229(7) 0.0159(5) 0.0038(5) 0.0091(4) 0.0021(5)
O2 0.0191(5) 0.0205(7) 0.0185(5) 0.0028(5) 0.0102(4) 0.0028(5)
N1 0.0175(6) 0.0173(8) 0.0170(6) -0.0001(5) 0.0085(5) -0.0010(6)
N2 0.0177(6) 0.0160(7) 0.0144(6) 0.0005(5) 0.0073(5) -0.0005(6)
C1 0.0165(7) 0.0186(9) 0.0172(7) -0.0003(7) 0.0090(6) -0.0029(7)
C2 0.0192(7) 0.0187(9) 0.0169(7) -0.0002(7) 0.0105(6) -0.0015(7)
C3 0.0182(7) 0.0215(9) 0.0175(7) 0.0011(7) 0.0094(6) -0.0007(7)
C4 0.0189(7) 0.0190(9) 0.0214(8) 0.0010(7) 0.0109(6) -0.0019(7)
C5 0.0174(7) 0.0184(9) 0.0206(8) 0.0041(7) 0.0080(6) -0.0001(7)
C6 0.0216(8) 0.0205(10) 0.0246(9) -0.0005(8) 0.0072(7) -0.0017(7)
C7 0.0199(8) 0.0297(11) 0.0247(9) 0.0029(8) 0.0041(7) -0.0011(8)
C8 0.0198(8) 0.0286(11) 0.0255(9) 0.0053(8) 0.0069(7) 0.0040(8)
C9 0.0185(7) 0.0229(10) 0.0252(8) 0.0055(7) 0.0100(6) 0.0026(7)
C10 0.0235(8) 0.0219(10) 0.0293(8) 0.0057(7) 0.0135(7) 0.0051(7)
C11 0.0303(8) 0.0169(9) 0.0325(9) -0.0018(8) 0.0165(7) -0.0007(8)
C12 0.0230(8) 0.0210(9) 0.0234(8) -0.0017(7) 0.0109(6) -0.0034(7)
C13 0.0186(7) 0.0132(9) 0.0167(7) 0.0014(7) 0.0054(6) 0.0019(7)
C14 0.0211(7) 0.0166(9) 0.0206(8) 0.0027(7) 0.0076(6) -0.0004(7)
C15 0.0254(8) 0.0202(10) 0.0261(9) 0.0009(8) 0.0083(7) -0.0049(8)
C16 0.0304(9) 0.0180(10) 0.0233(9) -0.0034(8) 0.0040(8) -0.0027(8)
C17 0.0307(9) 0.0326(11) 0.0207(9) -0.0057(8) 0.0087(7) 0.0051(9)
C18 0.0249(8) 0.0245(10) 0.0182(8) -0.0009(7) 0.0094(6) 0.0023(8)
C19 0.0283(8) 0.0530(14) 0.0215(8) -0.0064(9) 0.0146(7) -0.0025(9)
C20 0.0291(9) 0.086(2) 0.0240(9) -0.0146(11) 0.0114(8) 0.0032(12)
C21 0.0496(10) 0.0692(18) 0.0485(11) 0.0077(11) 0.0363(8) -0.0056(12)
C22 0.0273(8) 0.0361(12) 0.0315(9) -0.0076(8) 0.0190(7) -0.0103(8)
C23 0.0567(10) 0.0542(15) 0.0539(11) 0.0180(11) 0.0423(8) 0.0222(11)
C24 0.0405(10) 0.0575(16) 0.0319(10) 0.0106(10) 0.0208(8) 0.0079(11)
C25 0.0151(7) 0.0152(9) 0.0185(7) 0.0008(7) 0.0073(6) 0.0008(6)
C26 0.0197(7) 0.0199(9) 0.0260(8) 0.0003(7) 0.0120(6) 0.0015(7)
C27 0.0267(7) 0.0246(10) 0.0388(9) -0.0022(8) 0.0219(7) -0.0055(8)
C28 0.0216(8) 0.0276(11) 0.0411(10) -0.0085(9) 0.0155(7) -0.0071(8)
C29 0.0233(8) 0.0246(10) 0.0268(9) -0.0100(8) 0.0094(7) -0.0002(8)
C30 0.0198(7) 0.0194(9) 0.0198(8) -0.0010(7) 0.0089(6) 0.0034(7)
C31 0.0326(8) 0.0333(11) 0.0202(8) -0.0012(8) 0.0150(7) -0.0038(8)
C32 0.0473(10) 0.094(2) 0.0535(11) 0.0315(12) 0.0401(8) 0.0267(13)
C33 0.0498(11) 0.0458(14) 0.0263(9) 0.0108(9) 0.0215(8) 0.0097(10)
C34 0.0287(8) 0.0293(11) 0.0263(8) 0.0018(8) 0.0175(6) -0.0014(8)
C35 0.1020(17) 0.0443(15) 0.0385(11) 0.0113(10) 0.0440(11) 0.0194(14)
C36 0.0464(11) 0.0539(15) 0.0279(10) -0.0008(10) 0.0190(8) 0.0166(11)
C37 0.0150(7) 0.0165(9) 0.0141(7) -0.0023(6) 0.0046(6) -0.0050(7)
C38 0.0152(7) 0.0165(9) 0.0176(7) -0.0026(7) 0.0060(6) -0.0027(7)
C39 0.0205(7) 0.0197(9) 0.0175(7) -0.0006(7) 0.0090(6) -0.0048(7)
C40 0.0197(7) 0.0248(10) 0.0173(8) 0.0040(7) 0.0058(6) -0.0011(7)
C41 0.0140(7) 0.0233(10) 0.0206(8) -0.0009(7) 0.0046(6) -0.0006(7)
C42 0.0162(7) 0.0206(9) 0.0147(7) -0.0042(7) 0.0058(6) -0.0029(7)
C43 0.0190(7) 0.0256(10) 0.0208(8) -0.0010(7) 0.0107(6) 0.0013(7)
C44 0.0240(7) 0.0298(11) 0.0278(8) 0.0013(8) 0.0162(6) 0.0008(8)
C45 0.0256(8) 0.0432(13) 0.0231(8) -0.0063(8) 0.0150(6) 0.0007(9)
C46 0.0280(8) 0.0317(11) 0.0330(9) 0.0019(8) 0.0190(7) 0.0070(8)
C47 0.0280(8) 0.0292(11) 0.0214(8) 0.0030(7) 0.0155(6) -0.0021(8)
C48 0.0414(9) 0.0628(16) 0.0386(10) 0.0259(10) 0.0283(8) 0.0153(11)
C49 0.0314(8) 0.0364(12) 0.0340(9) 0.0043(9) 0.0216(7) -0.0038(9)
C50 0.0453(9) 0.0436(13) 0.0300(8) -0.0086(9) 0.0272(7) -0.0092(10)
C1S 0.0771(17) 0.079(2) 0.0790(19) -0.0086(17) 0.0452(15) -0.0077(18)
C2S 0.0851(15) 0.086(2) 0.0847(16) -0.0174(16) 0.0626(13) -0.0120(17)
C3S 0.0803(17) 0.088(3) 0.0800(18) -0.0148(18) 0.0497(14) -0.0233(18)
C4S 0.0874(18) 0.074(2) 0.0755(18) -0.0157(16) 0.0481(15) -0.0323(17)
C5S 0.0663(14) 0.0576(18) 0.0792(17) -0.0133(14) 0.0448(13) -0.0150(14)
C6S 0.0716(15) 0.0580(19) 0.0873(18) -0.0081(15) 0.0507(13) -0.0051(15)
C7S 0.151(3) 0.115(3) 0.160(3) 0.069(3) 0.106(2) 0.078(3)

loop_
_atom_type_symbol
_atom_type_description
_atom_type_scat_dispersion_real
_atom_type_scat_dispersion_imag
_atom_type_scat_source
C C 0.0033 0.0016 'International Tables Vol C Tables 4.2.6.8 and 6.1.1.4'
H H 0.0000 0.0000 'International Tables Vol C Tables 4.2.6.8 and 6.1.1.4'
N N 0.0061 0.0033 'International Tables Vol C Tables 4.2.6.8 and 6.1.1.4'
O O 0.0106 0.0060 'International Tables Vol C Tables 4.2.6.8 and 6.1.1.4'
Ga Ga 0.2307 1.6083 'International Tables Vol C Tables 4.2.6.8 and 6.1.1.4'

loop_
_geom_angle_atom_site_label_1
_geom_angle_atom_site_label_2
_geom_angle_atom_site_label_3
_geom_angle
O1 Ga1 O2 92.16(6)
O1 Ga1 N2 124.15(6)
O2 Ga1 N2 117.83(6)
O1 Ga1 N1 118.24(6)
O2 Ga1 N1 120.01(6)
N2 Ga1 N1 87.54(6)
C37 O1 Ga1 107.56(12)
C38 O2 Ga1 107.78(12)
C1 N1 C13 119.28(13)
C1 N1 Ga1 108.07(11)
C13 N1 Ga1 132.62(11)
C2 N2 C25 120.44(15)
C2 N2 Ga1 108.39(11)
C25 N2 Ga1 129.24(11)
N1 C1 C2 118.08(14)
N1 C1 C5 133.54(15)
C2 C1 C5 108.29(15)
N2 C2 C1 117.60(16)
N2 C2 C3 133.78(16)
C1 C2 C3 108.61(13)
C12 C3 C4 118.83(16)
C12 C3 C2 135.70(15)
C4 C3 C2 105.48(15)
C9 C4 C3 123.97(17)
C9 C4 C5 123.44(15)
C3 C4 C5 112.57(15)
C6 C5 C4 119.08(16)
C6 C5 C1 135.87(18)
C4 C5 C1 105.02(14)
C5 C6 C7 118.07(18)
C8 C7 C6 122.63(17)
C7 C8 C9 120.25(17)
C4 C9 C8 116.49(18)
C4 C9 C10 116.30(15)
C8 C9 C10 127.21(17)
C11 C10 C9 119.68(17)
C10 C11 C12 123.21(19)
C3 C12 C11 117.97(16)
C14 C13 C18 122.04(16)
C14 C13 N1 119.36(18)
C18 C13 N1 118.57(18)
C13 C14 C15 118.1(2)
C13 C14 C22 122.47(16)
C15 C14 C22 119.44(19)
C16 C15 C14 120.5(2)
C15 C16 C17 120.55(18)
C16 C17 C18 121.5(2)
C17 C18 C13 117.1(2)
C17 C18 C19 121.5(2)
C13 C18 C19 121.40(17)
C18 C19 C21 110.56(17)
C18 C19 C20 112.7(2)
C21 C19 C20 110.9(2)
C14 C22 C24 110.04(19)
C14 C22 C23 112.45(17)
C24 C22 C23 109.9(2)
C26 C25 C30 122.22(16)
C26 C25 N2 118.02(16)
C30 C25 N2 119.74(17)
C27 C26 C25 117.57(18)
C27 C26 C34 119.73(19)
C25 C26 C34 122.64(16)
C28 C27 C26 121.1(2)
C27 C28 C29 120.32(19)
C28 C29 C30 121.42(19)
C29 C30 C25 117.33(19)
C29 C30 C31 121.50(18)
C25 C30 C31 121.06(16)
C30 C31 C33 113.42(17)
C30 C31 C32 108.76(18)
C33 C31 C32 108.2(2)
C26 C34 C36 110.59(15)
C26 C34 C35 113.03(18)
C36 C34 C35 112.3(2)
O1 C37 C42 121.89(18)
O1 C37 C38 116.19(15)
C42 C37 C38 121.90(16)
O2 C38 C39 122.21(18)
O2 C38 C37 116.29(15)
C39 C38 C37 121.50(17)
C40 C39 C38 115.78(19)
C40 C39 C47 122.35(17)
C38 C39 C47 121.86(17)
C41 C40 C39 122.65(18)
C40 C41 C42 122.42(18)
C41 C42 C37 115.66(19)
C41 C42 C43 122.46(17)
C37 C42 C43 121.82(16)
C44 C43 C42 111.17(16)
C44 C43 C46 107.65(16)
C42 C43 C46 112.13(16)
C44 C43 C45 109.96(16)
C42 C43 C45 107.88(15)
C46 C43 C45 108.00(16)
C48 C47 C49 107.84(18)
C48 C47 C50 108.63(17)
C49 C47 C50 109.06(17)
C48 C47 C39 111.54(17)
C49 C47 C39 109.84(16)
C50 C47 C39 109.87(17)
C2S C1S C6S 117.6(3)
C2S C1S C7S 123.3(4)
C6S C1S C7S 119.1(4)
C1S C2S C3S 125.4(4)
C2S C3S C4S 116.2(4)
C5S C4S C3S 119.0(3)
C4S C5S C6S 121.8(4)
C1S C6S C5S 120.0(4)

loop_
_geom_bond_atom_site_label_1
_geom_bond_atom_site_label_2
_geom_bond_distance
Ga1 O1 1.8255(13)
Ga1 O2 1.8269(13)
Ga1 N2 1.9335(16)
Ga1 N1 1.9432(13)
O1 C37 1.380(2)
O2 C38 1.372(2)
N1 C1 1.336(2)
N1 C13 1.434(2)
N2 C2 1.343(2)
N2 C25 1.435(2)
C1 C2 1.431(2)
C1 C5 1.468(2)
C2 C3 1.454(3)
C3 C12 1.382(3)
C3 C4 1.416(2)
C4 C9 1.401(2)
C4 C5 1.416(3)
C5 C6 1.382(2)
C6 C7 1.419(3)
C7 C8 1.381(3)
C8 C9 1.417(2)
C9 C10 1.426(3)
C10 C11 1.381(2)
C11 C12 1.421(3)
C13 C14 1.397(3)
C13 C18 1.413(3)
C14 C15 1.401(3)
C14 C22 1.524(3)
C15 C16 1.375(3)
C16 C17 1.381(3)
C17 C18 1.389(3)
C18 C19 1.520(3)
C19 C21 1.529(4)
C19 C20 1.532(4)
C22 C24 1.525(3)
C22 C23 1.529(3)
C25 C26 1.406(3)
C25 C30 1.411(3)
C26 C27 1.397(3)
C26 C34 1.520(3)
C27 C28 1.382(3)
C28 C29 1.382(3)
C29 C30 1.392(3)
C30 C31 1.511(3)
C31 C33 1.520(3)
C31 C32 1.548(3)
C34 C36 1.524(3)
C34 C35 1.527(3)
C37 C42 1.402(3)
C37 C38 1.414(3)
C38 C39 1.400(3)
C39 C40 1.396(3)
C39 C47 1.536(3)
C40 C41 1.385(3)
C41 C42 1.394(3)
C42 C43 1.533(3)
C43 C44 1.531(3)
C43 C46 1.539(3)
C43 C45 1.549(2)
C47 C48 1.529(3)
C47 C49 1.532(3)
C47 C50 1.533(3)
C1S C2S 1.369(5)
C1S C6S 1.373(5)
C1S C7S 1.518(6)
C2S C3S 1.372(5)
C3S C4S 1.452(6)
C4S C5S 1.350(5)
C5S C6S 1.413(4)
